data_7104633
loop_
_publ_author_name
'Hu, Yimin'
'Ouyang, Ying'
'Qu, Yuan'
'Hu, Qiong'
'Yao, Hao'

_publ_section_title
;
 Rapid construction of five contiguous stereocenters in a multi-cascade
 reaction.
;
_journal_issue 30
_journal_name_full 'Chemical communications (Cambridge, England)'
_journal_page_first 4575
_journal_page_last 4577
_journal_paper_doi 10.1039/b900770a
_journal_volume 34
_journal_year 2009
_chemical_formula_moiety 'C28 H25 Cl2 N O'
_chemical_formula_sum 'C28 H25 Cl2 N O'
_chemical_formula_weight 462.39
_chemical_melting_point 435
_chemical_name_common
;
4-Benzyl-9-chloro-6-(4-chlorophenyl)-1,2,3,3a,4,5a,6,10b-
octahydronaphtho(3,2,1-
;
_chemical_name_systematic
;
?
;
_space_group_IT_number 2
_symmetry_cell_setting triclinic
_symmetry_space_group_name_Hall '-P 1'
_symmetry_space_group_name_H-M 'P -1'
_atom_sites_solution_hydrogens geom
_atom_sites_solution_primary direct
_atom_sites_solution_secondary difmap
_audit_creation_method SHELXL-97
_cell_angle_alpha 64.521(2)
_cell_angle_beta 67.143(3)
_cell_angle_gamma 70.442(2)
_cell_formula_units_Z 2
_cell_length_a 11.0332(12)
_cell_length_b 11.057(2)
_cell_length_c 11.4123(18)
_cell_measurement_reflns_used 3927
_cell_measurement_temperature 291(2)
_cell_measurement_theta_max 25.49
_cell_measurement_theta_min 2.13
_cell_volume 1134.4(3)
_computing_cell_refinement SMART
_computing_data_collection 'SMART (Bruker, 2000)'
_computing_data_reduction 'SAINT (Bruker, 2000)'
_computing_molecular_graphics SHELXTL
_computing_publication_material SHELXTL
_computing_structure_refinement SHELXTL
_computing_structure_solution 'SHELXTL (Bruker, 2000)'
_diffrn_ambient_temperature 291(2)
_diffrn_measured_fraction_theta_full 1.000
_diffrn_measured_fraction_theta_max 1.000
_diffrn_measurement_device_type 'Bruker Smart Apex CCD'
_diffrn_measurement_method 'phi and omega scans'
_diffrn_radiation_monochromator graphite
_diffrn_radiation_source 'sealed tube'
_diffrn_radiation_type MoK\a
_diffrn_radiation_wavelength 0.71073
_diffrn_reflns_av_R_equivalents 0.0242
_diffrn_reflns_av_sigmaI/netI 0.0435
_diffrn_reflns_limit_h_max 13
_diffrn_reflns_limit_h_min -11
_diffrn_reflns_limit_k_max 13
_diffrn_reflns_limit_k_min -11
_diffrn_reflns_limit_l_max 13
_diffrn_reflns_limit_l_min 0
_diffrn_reflns_number 8252
_diffrn_reflns_theta_full 25.27
_diffrn_reflns_theta_max 25.27
_diffrn_reflns_theta_min 2.05
_exptl_absorpt_coefficient_mu 0.308
_exptl_absorpt_correction_T_max 0.943
_exptl_absorpt_correction_T_min 0.925
_exptl_absorpt_correction_type multi-scan
_exptl_absorpt_process_details 'SADABS; Bruker, 2000'
_exptl_crystal_density_diffrn 1.354
_exptl_crystal_density_method 'not measured'
_exptl_crystal_F_000 484
_exptl_crystal_size_max 0.30
_exptl_crystal_size_mid 0.20
_exptl_crystal_size_min 0.20
_refine_diff_density_max 0.437
_refine_diff_density_min -0.540
_refine_diff_density_rms 0.047
_refine_ls_extinction_method none
_refine_ls_goodness_of_fit_ref 1.016
_refine_ls_hydrogen_treatment constr
_refine_ls_matrix_type full
_refine_ls_number_parameters 289
_refine_ls_number_reflns 4126
_refine_ls_number_restraints 0
_refine_ls_restrained_S_all 1.016
_refine_ls_R_factor_all 0.0768
_refine_ls_R_factor_gt 0.0577
_refine_ls_shift/su_max 0.000
_refine_ls_shift/su_mean 0.000
_refine_ls_structure_factor_coef Fsqd
_refine_ls_weighting_details 'calc w=1/[\s^2^(Fo^2^)+(0.05P)^2^+0.88P] where P=(Fo^2^+2Fc^2^)/3'
_refine_ls_weighting_scheme calc
_refine_ls_wR_factor_gt 0.1206
_refine_ls_wR_factor_ref 0.1274
_reflns_number_gt 3146
_reflns_number_total 4126
_reflns_threshold_expression >2sigma(I)
_cod_data_source_file b900770a.txt
_cod_data_source_block CCDC-715802
_cod_depositor_comments
;
The following automatic conversions were performed:
'_symmetry_cell_setting' value 'Triclinic' changed to 'triclinic'
according to '/home/saulius/struct/CIF-dictionaries/cif_core.dic'
dictionary named 'cif_core.dic' version 2.4.1 from 2010-06-29.

Automatic conversion script
Id: cif_fix_enum 1527 2010-12-29 10:47:43Z saulius 

The following automatic conversions were performed:

'_chemical_melting_point' value '435K' was changed to '435' - the
value should be numeric and without a unit designator.

Automatic conversion script
Id: cif_fix_values 1646 2011-03-28 12:23:43Z adriana 
;
_cod_original_sg_symbol_H-M 'P-1 '
_cod_database_code 7104633

loop_
_symmetry_equiv_pos_as_xyz
'x, y, z'
'-x, -y, -z'

loop_
_atom_site_label
_atom_site_type_symbol
_atom_site_fract_x
_atom_site_fract_y
_atom_site_fract_z
_atom_site_U_iso_or_equiv
_atom_site_adp_type
_atom_site_occupancy
_atom_site_symmetry_multiplicity
_atom_site_calc_flag
_atom_site_refinement_flags
_atom_site_disorder_assembly
_atom_site_disorder_group
C1 C 0.4059(3) 0.8143(3) 0.1296(3) 0.0415(7) Uani 1 1 d . . .
H1 H 0.4209 0.7387 0.1060 0.050 Uiso 1 1 calc R . .
C2 C 0.2774(3) 0.8966(3) 0.1519(3) 0.0390(7) Uani 1 1 d . . .
H2 H 0.2079 0.8768 0.1407 0.047 Uiso 1 1 calc R . .
C3 C 0.2539(3) 1.0041(3) 0.1894(3) 0.0415(7) Uani 1 1 d . . .
H3 H 0.1675 1.0566 0.2061 0.050 Uiso 1 1 calc R . .
C4 C 0.3531(3) 1.0367(3) 0.2031(3) 0.0436(7) Uani 1 1 d . . .
H4 H 0.3362 1.1120 0.2278 0.052 Uiso 1 1 calc R . .
C5 C 0.4819(3) 0.9563(3) 0.1798(3) 0.0402(7) Uani 1 1 d . . .
H5 H 0.5501 0.9792 0.1900 0.048 Uiso 1 1 calc R . .
C6 C 0.5117(3) 0.8453(3) 0.1426(3) 0.0434(7) Uani 1 1 d . . .
C7 C 0.6456(3) 0.7614(3) 0.1162(3) 0.0397(7) Uani 1 1 d . . .
H7A H 0.6415 0.6729 0.1214 0.048 Uiso 1 1 calc R . .
H7B H 0.7011 0.8058 0.0269 0.048 Uiso 1 1 calc R . .
C8 C 0.8067(3) 0.8015(3) 0.1879(3) 0.0398(7) Uani 1 1 d . . .
C9 C 0.8357(3) 0.7621(3) 0.3198(3) 0.0337(6) Uani 1 1 d . . .
H9 H 0.8988 0.6738 0.3341 0.040 Uiso 1 1 calc R . .
C10 C 0.7031(3) 0.7395(3) 0.4236(3) 0.0357(6) Uani 1 1 d . . .
H10 H 0.6473 0.8289 0.4263 0.043 Uiso 1 1 calc R . .
C11 C 0.6431(3) 0.6834(3) 0.3620(3) 0.0435(7) Uani 1 1 d . . .
H11 H 0.5449 0.7107 0.3879 0.052 Uiso 1 1 calc R . .
C12 C 0.6864(3) 0.5301(3) 0.3972(3) 0.0417(7) Uani 1 1 d . . .
H12A H 0.6306 0.4981 0.3731 0.050 Uiso 1 1 calc R . .
H12B H 0.7785 0.5084 0.3441 0.050 Uiso 1 1 calc R . .
C13 C 0.6762(3) 0.4563(3) 0.5454(3) 0.0436(8) Uani 1 1 d . . .
H13A H 0.5835 0.4745 0.5987 0.052 Uiso 1 1 calc R . .
H13B H 0.7042 0.3585 0.5634 0.052 Uiso 1 1 calc R . .
C14 C 0.7626(3) 0.5016(3) 0.5864(3) 0.0462(8) Uani 1 1 d . . .
H14A H 0.8554 0.4802 0.5347 0.055 Uiso 1 1 calc R . .
H14B H 0.7561 0.4504 0.6815 0.055 Uiso 1 1 calc R . .
C15 C 0.7242(3) 0.6535(3) 0.5646(3) 0.0445(7) Uani 1 1 d . . .
H15 H 0.6359 0.6670 0.6299 0.053 Uiso 1 1 calc R . .
C16 C 0.8107(3) 0.7108(3) 0.5900(3) 0.0390(7) Uani 1 1 d . . .
C17 C 0.8256(3) 0.6639(4) 0.7179(3) 0.0525(9) Uani 1 1 d . . .
H17 H 0.7759 0.6003 0.7875 0.063 Uiso 1 1 calc R . .
C18 C 0.9108(3) 0.7072(3) 0.7478(3) 0.0440(7) Uani 1 1 d . . .
C19 C 0.9826(3) 0.8022(3) 0.6477(3) 0.0391(7) Uani 1 1 d . . .
H19 H 1.0379 0.8345 0.6669 0.047 Uiso 1 1 calc R . .
C20 C 0.9728(3) 0.8492(3) 0.5208(3) 0.0495(8) Uani 1 1 d . . .
H20 H 1.0227 0.9137 0.4533 0.059 Uiso 1 1 calc R . .
C21 C 0.8924(3) 0.8055(3) 0.4878(3) 0.0443(7) Uani 1 1 d . . .
C22 C 0.8916(3) 0.8601(3) 0.3382(3) 0.0389(7) Uani 1 1 d . . .
H22 H 0.9853 0.8559 0.2820 0.047 Uiso 1 1 calc R . .
C23 C 0.8183(3) 1.0082(3) 0.2911(3) 0.0445(7) Uani 1 1 d . . .
C24 C 0.8664(3) 1.0909(3) 0.1566(3) 0.0402(7) Uani 1 1 d . . .
H24 H 0.9456 1.0561 0.1014 0.048 Uiso 1 1 calc R . .
C25 C 0.8001(3) 1.2215(3) 0.1043(3) 0.0425(7) Uani 1 1 d . . .
H25 H 0.8339 1.2742 0.0144 0.051 Uiso 1 1 calc R . .
C26 C 0.6827(3) 1.2749(3) 0.1853(3) 0.0463(8) Uani 1 1 d . . .
C27 C 0.6417(3) 1.1933(3) 0.3207(3) 0.0425(7) Uani 1 1 d . . .
H27 H 0.5661 1.2298 0.3781 0.051 Uiso 1 1 calc R . .
C28 C 0.7058(3) 1.0645(3) 0.3728(3) 0.0440(7) Uani 1 1 d . . .
H28 H 0.6739 1.0138 0.4638 0.053 Uiso 1 1 calc R . .
Cl1 Cl 0.92190(8) 0.64720(9) 0.90982(9) 0.0549(2) Uani 1 1 d . . .
Cl2 Cl 0.59571(8) 1.43880(8) 0.11738(8) 0.0518(2) Uani 1 1 d . . .
N1 N 0.6990(2) 0.7462(3) 0.2194(2) 0.0405(6) Uani 1 1 d . . .
O1 O 0.8756(2) 0.8558(2) 0.0740(2) 0.0433(5) Uani 1 1 d . . .

loop_
_atom_site_aniso_label
_atom_site_aniso_U_11
_atom_site_aniso_U_22
_atom_site_aniso_U_33
_atom_site_aniso_U_23
_atom_site_aniso_U_13
_atom_site_aniso_U_12
C1 0.0510(18) 0.0368(16) 0.0384(16) -0.0205(13) -0.0128(14) -0.0010(13)
C2 0.0249(14) 0.0415(17) 0.0482(17) -0.0008(14) -0.0170(12) -0.0157(12)
C3 0.0271(14) 0.0410(17) 0.0316(15) -0.0011(13) -0.0052(11) 0.0036(12)
C4 0.0531(19) 0.0334(15) 0.0392(16) -0.0204(13) -0.0100(14) 0.0041(13)
C5 0.0255(14) 0.0449(17) 0.0468(17) -0.0020(14) -0.0166(12) -0.0145(12)
C6 0.0328(15) 0.0366(16) 0.0428(17) 0.0024(13) -0.0132(13) -0.0042(13)
C7 0.0378(16) 0.0331(15) 0.0399(16) -0.0087(13) -0.0061(12) -0.0087(12)
C8 0.0335(15) 0.0432(17) 0.0320(15) -0.0087(13) -0.0048(12) -0.0060(13)
C9 0.0367(15) 0.0297(14) 0.0298(14) -0.0086(11) -0.0105(11) -0.0020(11)
C10 0.0392(16) 0.0309(14) 0.0381(15) -0.0144(12) -0.0088(12) -0.0078(12)
C11 0.0427(17) 0.0475(18) 0.0420(17) -0.0159(14) -0.0133(14) -0.0089(14)
C12 0.0324(15) 0.0520(18) 0.0340(15) -0.0133(14) -0.0067(12) -0.0059(13)
C13 0.0310(15) 0.0325(15) 0.0466(18) 0.0086(13) -0.0116(13) -0.0111(12)
C14 0.0461(18) 0.0488(19) 0.0452(18) -0.0264(15) -0.0145(14) 0.0039(14)
C15 0.0409(17) 0.0489(18) 0.0403(17) -0.0226(15) -0.0070(13) -0.0008(14)
C16 0.0376(15) 0.0361(16) 0.0426(17) -0.0203(13) -0.0102(13) 0.0010(12)
C17 0.0471(19) 0.0509(19) 0.0466(19) 0.0029(15) -0.0132(15) -0.0213(16)
C18 0.0404(17) 0.0461(18) 0.0486(18) -0.0230(15) -0.0130(14) -0.0032(14)
C19 0.0377(16) 0.0289(14) 0.0523(18) -0.0179(13) -0.0154(13) -0.0005(12)
C20 0.0461(18) 0.0477(18) 0.0439(18) -0.0007(15) -0.0102(14) -0.0202(15)
C21 0.0480(18) 0.0444(17) 0.0423(17) -0.0211(14) -0.0141(14) -0.0019(14)
C22 0.0337(15) 0.0385(16) 0.0372(15) -0.0187(13) -0.0018(12) -0.0010(12)
C23 0.0360(16) 0.0328(15) 0.0496(18) -0.0064(14) -0.0062(13) -0.0066(13)
C24 0.0409(16) 0.0457(17) 0.0380(16) -0.0205(14) -0.0153(13) -0.0008(13)
C25 0.0398(16) 0.0387(16) 0.0320(16) -0.0012(13) -0.0096(13) -0.0034(13)
C26 0.0320(15) 0.0318(15) 0.0416(17) 0.0063(13) -0.0041(13) 0.0001(12)
C27 0.0530(19) 0.0410(17) 0.0301(15) -0.0165(13) -0.0089(13) -0.0034(14)
C28 0.0391(16) 0.0467(18) 0.0269(14) 0.0018(13) -0.0026(12) -0.0132(14)
Cl1 0.0484(5) 0.0487(5) 0.0476(5) 0.0011(4) -0.0106(4) -0.0136(4)
Cl2 0.0372(4) 0.0357(4) 0.0497(5) 0.0004(3) -0.0107(3) 0.0091(3)
N1 0.0301(12) 0.0468(15) 0.0372(13) -0.0103(11) -0.0064(10) -0.0084(11)
O1 0.0382(11) 0.0371(11) 0.0413(12) -0.0120(9) 0.0073(9) -0.0159(9)

loop_
_atom_type_symbol
_atom_type_description
_atom_type_scat_dispersion_real
_atom_type_scat_dispersion_imag
_atom_type_scat_source
C C 0.0033 0.0016 'International Tables Vol C Tables 4.2.6.8 and 6.1.1.4'
H H 0.0000 0.0000 'International Tables Vol C Tables 4.2.6.8 and 6.1.1.4'
N N 0.0061 0.0033 'International Tables Vol C Tables 4.2.6.8 and 6.1.1.4'
O O 0.0106 0.0060 'International Tables Vol C Tables 4.2.6.8 and 6.1.1.4'
Cl Cl 0.1484 0.1585 'International Tables Vol C Tables 4.2.6.8 and 6.1.1.4'

loop_
_geom_angle_atom_site_label_1
_geom_angle_atom_site_label_2
_geom_angle_atom_site_label_3
_geom_angle
_geom_angle_site_symmetry_1
_geom_angle_site_symmetry_3
_geom_angle_publ_flag
C6 C1 C2 120.2(3) . . ?
C6 C1 H1 119.9 . . ?
C2 C1 H1 119.9 . . ?
C3 C2 C1 120.4(3) . . ?
C3 C2 H2 119.8 . . ?
C1 C2 H2 119.8 . . ?
C4 C3 C2 121.0(3) . . ?
C4 C3 H3 119.5 . . ?
C2 C3 H3 119.5 . . ?
C3 C4 C5 119.1(3) . . ?
C3 C4 H4 120.4 . . ?
C5 C4 H4 120.4 . . ?
C6 C5 C4 122.6(3) . . ?
C6 C5 H5 118.7 . . ?
C4 C5 H5 118.7 . . ?
C5 C6 C1 116.7(3) . . ?
C5 C6 C7 123.3(3) . . ?
C1 C6 C7 120.0(3) . . ?
N1 C7 C6 105.7(3) . . ?
N1 C7 H7A 110.6 . . ?
C6 C7 H7A 110.6 . . ?
N1 C7 H7B 110.6 . . ?
C6 C7 H7B 110.6 . . ?
H7A C7 H7B 108.7 . . ?
O1 C8 N1 126.2(3) . . ?
O1 C8 C9 126.9(3) . . ?
N1 C8 C9 106.2(2) . . ?
C10 C9 C8 103.3(2) . . ?
C10 C9 C22 110.7(2) . . ?
C8 C9 C22 118.9(2) . . ?
C10 C9 H9 107.8 . . ?
C8 C9 H9 107.8 . . ?
C22 C9 H9 107.8 . . ?
C9 C10 C11 102.7(2) . . ?
C9 C10 C15 109.8(2) . . ?
C11 C10 C15 119.3(3) . . ?
C9 C10 H10 108.1 . . ?
C11 C10 H10 108.1 . . ?
C15 C10 H10 108.1 . . ?
N1 C11 C12 108.1(2) . . ?
N1 C11 C10 103.2(2) . . ?
C12 C11 C10 113.0(3) . . ?
N1 C11 H11 110.7 . . ?
C12 C11 H11 110.7 . . ?
C10 C11 H11 110.7 . . ?
C13 C12 C11 112.3(3) . . ?
C13 C12 H12A 109.1 . . ?
C11 C12 H12A 109.1 . . ?
C13 C12 H12B 109.1 . . ?
C11 C12 H12B 109.1 . . ?
H12A C12 H12B 107.9 . . ?
C14 C13 C12 110.8(3) . . ?
C14 C13 H13A 109.5 . . ?
C12 C13 H13A 109.5 . . ?
C14 C13 H13B 109.5 . . ?
C12 C13 H13B 109.5 . . ?
H13A C13 H13B 108.1 . . ?
C13 C14 C15 113.3(3) . . ?
C13 C14 H14A 108.9 . . ?
C15 C14 H14A 108.9 . . ?
C13 C14 H14B 108.9 . . ?
C15 C14 H14B 108.9 . . ?
H14A C14 H14B 107.7 . . ?
C16 C15 C14 117.5(3) . . ?
C16 C15 C10 109.9(3) . . ?
C14 C15 C10 111.4(2) . . ?
C16 C15 H15 105.7 . . ?
C14 C15 H15 105.7 . . ?
C10 C15 H15 105.7 . . ?
C17 C16 C21 115.3(3) . . ?
C17 C16 C15 119.8(3) . . ?
C21 C16 C15 124.6(3) . . ?
C16 C17 C18 123.2(3) . . ?
C16 C17 H17 118.4 . . ?
C18 C17 H17 118.4 . . ?
C19 C18 C17 119.3(3) . . ?
C19 C18 Cl1 120.0(3) . . ?
C17 C18 Cl1 120.7(3) . . ?
C20 C19 C18 119.6(3) . . ?
C20 C19 H19 120.2 . . ?
C18 C19 H19 120.2 . . ?
C19 C20 C21 122.3(3) . . ?
C19 C20 H20 118.8 . . ?
C21 C20 H20 118.8 . . ?
C20 C21 C16 120.3(3) . . ?
C20 C21 C22 119.1(3) . . ?
C16 C21 C22 120.7(3) . . ?
C23 C22 C9 113.0(3) . . ?
C23 C22 C21 113.5(2) . . ?
C9 C22 C21 108.2(2) . . ?
C23 C22 H22 107.3 . . ?
C9 C22 H22 107.3 . . ?
C21 C22 H22 107.3 . . ?
C28 C23 C24 118.0(3) . . ?
C28 C23 C22 123.5(3) . . ?
C24 C23 C22 118.5(3) . . ?
C25 C24 C23 121.8(3) . . ?
C25 C24 H24 119.1 . . ?
C23 C24 H24 119.1 . . ?
C24 C25 C26 119.8(3) . . ?
C24 C25 H25 120.1 . . ?
C26 C25 H25 120.1 . . ?
C25 C26 C27 117.1(3) . . ?
C25 C26 Cl2 119.8(2) . . ?
C27 C26 Cl2 123.1(2) . . ?
C28 C27 C26 123.4(3) . . ?
C28 C27 H27 118.3 . . ?
C26 C27 H27 118.3 . . ?
C27 C28 C23 119.8(3) . . ?
C27 C28 H28 120.1 . . ?
C23 C28 H28 120.1 . . ?
C8 N1 C11 113.2(2) . . ?
C8 N1 C7 121.4(2) . . ?
C11 N1 C7 125.3(2) . . ?

loop_
_geom_bond_atom_site_label_1
_geom_bond_atom_site_label_2
_geom_bond_distance
_geom_bond_site_symmetry_2
_geom_bond_publ_flag
C1 C6 1.396(4) . ?
C1 C2 1.399(4) . ?
C1 H1 0.9300 . ?
C2 C3 1.345(4) . ?
C2 H2 0.9300 . ?
C3 C4 1.341(5) . ?
C3 H3 0.9300 . ?
C4 C5 1.395(4) . ?
C4 H4 0.9300 . ?
C5 C6 1.365(5) . ?
C5 H5 0.9300 . ?
C6 C7 1.452(4) . ?
C7 N1 1.437(4) . ?
C7 H7A 0.9700 . ?
C7 H7B 0.9700 . ?
C8 O1 1.222(3) . ?
C8 N1 1.372(4) . ?
C8 C9 1.508(4) . ?
C9 C10 1.500(4) . ?
C9 C22 1.530(4) . ?
C9 H9 0.9800 . ?
C10 C11 1.526(4) . ?
C10 C15 1.541(4) . ?
C10 H10 0.9800 . ?
C11 N1 1.431(4) . ?
C11 C12 1.512(4) . ?
C11 H11 0.9800 . ?
C12 C13 1.505(4) . ?
C12 H12A 0.9700 . ?
C12 H12B 0.9700 . ?
C13 C14 1.499(4) . ?
C13 H13A 0.9700 . ?
C13 H13B 0.9700 . ?
C14 C15 1.520(4) . ?
C14 H14A 0.9700 . ?
C14 H14B 0.9700 . ?
C15 C16 1.474(4) . ?
C15 H15 0.9800 . ?
C16 C17 1.380(4) . ?
C16 C21 1.426(5) . ?
C17 C18 1.386(5) . ?
C17 H17 0.9300 . ?
C18 C19 1.363(4) . ?
C18 Cl1 1.715(3) . ?
C19 C20 1.347(4) . ?
C19 H19 0.9300 . ?
C20 C21 1.366(5) . ?
C20 H20 0.9300 . ?
C21 C22 1.550(4) . ?
C22 C23 1.523(4) . ?
C22 H22 0.9800 . ?
C23 C28 1.371(4) . ?
C23 C24 1.400(4) . ?
C24 C25 1.366(4) . ?
C24 H24 0.9300 . ?
C25 C26 1.383(4) . ?
C25 H25 0.9300 . ?
C26 C27 1.392(4) . ?
C26 Cl2 1.735(3) . ?
C27 C28 1.343(4) . ?
C27 H27 0.9300 . ?
C28 H28 0.9300 . ?

loop_
_geom_torsion_atom_site_label_1
_geom_torsion_atom_site_label_2
_geom_torsion_atom_site_label_3
_geom_torsion_atom_site_label_4
_geom_torsion
_geom_torsion_site_symmetry_1
_geom_torsion_site_symmetry_2
_geom_torsion_site_symmetry_3
_geom_torsion_site_symmetry_4
_geom_torsion_publ_flag
C6 C1 C2 C3 -1.7(4) . . . . ?
C1 C2 C3 C4 1.6(4) . . . . ?
C2 C3 C4 C5 -0.9(4) . . . . ?
C3 C4 C5 C6 0.4(5) . . . . ?
C4 C5 C6 C1 -0.5(4) . . . . ?
C4 C5 C6 C7 179.2(3) . . . . ?
C2 C1 C6 C5 1.1(4) . . . . ?
C2 C1 C6 C7 -178.5(3) . . . . ?
C5 C6 C7 N1 41.1(4) . . . . ?
C1 C6 C7 N1 -139.3(3) . . . . ?
O1 C8 C9 C10 164.1(3) . . . . ?
N1 C8 C9 C10 -24.7(3) . . . . ?
O1 C8 C9 C22 41.1(4) . . . . ?
N1 C8 C9 C22 -147.8(2) . . . . ?
C8 C9 C10 C11 33.2(3) . . . . ?
C22 C9 C10 C11 161.5(2) . . . . ?
C8 C9 C10 C15 161.1(2) . . . . ?
C22 C9 C10 C15 -70.6(3) . . . . ?
C9 C10 C11 N1 -30.0(3) . . . . ?
C15 C10 C11 N1 -151.7(2) . . . . ?
C9 C10 C11 C12 86.6(3) . . . . ?
C15 C10 C11 C12 -35.1(4) . . . . ?
N1 C11 C12 C13 159.8(2) . . . . ?
C10 C11 C12 C13 46.2(3) . . . . ?
C11 C12 C13 C14 -59.6(3) . . . . ?
C12 C13 C14 C15 60.4(3) . . . . ?
C13 C14 C15 C16 -174.5(3) . . . . ?
C13 C14 C15 C10 -46.4(4) . . . . ?
C9 C10 C15 C16 48.7(3) . . . . ?
C11 C10 C15 C16 166.8(3) . . . . ?
C9 C10 C15 C14 -83.4(3) . . . . ?
C11 C10 C15 C14 34.7(4) . . . . ?
C14 C15 C16 C17 -61.7(4) . . . . ?
C10 C15 C16 C17 169.6(3) . . . . ?
C14 C15 C16 C21 112.6(3) . . . . ?
C10 C15 C16 C21 -16.2(4) . . . . ?
C21 C16 C17 C18 1.5(5) . . . . ?
C15 C16 C17 C18 176.3(3) . . . . ?
C16 C17 C18 C19 1.1(5) . . . . ?
C16 C17 C18 Cl1 178.7(3) . . . . ?
C17 C18 C19 C20 -2.1(5) . . . . ?
Cl1 C18 C19 C20 -179.7(2) . . . . ?
C18 C19 C20 C21 0.3(5) . . . . ?
C19 C20 C21 C16 2.5(5) . . . . ?
C19 C20 C21 C22 -177.4(3) . . . . ?
C17 C16 C21 C20 -3.3(4) . . . . ?
C15 C16 C21 C20 -177.7(3) . . . . ?
C17 C16 C21 C22 176.6(3) . . . . ?
C15 C16 C21 C22 2.1(4) . . . . ?
C10 C9 C22 C23 -73.9(3) . . . . ?
C8 C9 C22 C23 45.4(3) . . . . ?
C10 C9 C22 C21 52.6(3) . . . . ?
C8 C9 C22 C21 171.9(2) . . . . ?
C20 C21 C22 C23 -73.3(4) . . . . ?
C16 C21 C22 C23 106.9(3) . . . . ?
C20 C21 C22 C9 160.5(3) . . . . ?
C16 C21 C22 C9 -19.4(4) . . . . ?
C9 C22 C23 C28 87.9(4) . . . . ?
C21 C22 C23 C28 -35.7(5) . . . . ?
C9 C22 C23 C24 -90.7(3) . . . . ?
C21 C22 C23 C24 145.7(3) . . . . ?
C28 C23 C24 C25 -3.8(5) . . . . ?
C22 C23 C24 C25 174.9(3) . . . . ?
C23 C24 C25 C26 0.3(5) . . . . ?
C24 C25 C26 C27 3.4(5) . . . . ?
C24 C25 C26 Cl2 -178.0(3) . . . . ?
C25 C26 C27 C28 -4.0(5) . . . . ?
Cl2 C26 C27 C28 177.4(3) . . . . ?
C26 C27 C28 C23 0.6(5) . . . . ?
C24 C23 C28 C27 3.3(5) . . . . ?
C22 C23 C28 C27 -175.3(3) . . . . ?
O1 C8 N1 C11 176.8(3) . . . . ?
C9 C8 N1 C11 5.6(3) . . . . ?
O1 C8 N1 C7 -7.4(5) . . . . ?
C9 C8 N1 C7 -178.7(2) . . . . ?
C12 C11 N1 C8 -104.4(3) . . . . ?
C10 C11 N1 C8 15.6(3) . . . . ?
C12 C11 N1 C7 80.1(3) . . . . ?
C10 C11 N1 C7 -160.0(3) . . . . ?
C6 C7 N1 C8 -114.1(3) . . . . ?
C6 C7 N1 C11 61.1(4) . . . . ?
